data_7206340
loop_
_publ_author_name
'Mol\<canov, Kre\<simir'
'Koji\'c-Prodi\'c, Biserka'
'Babi\'c, Darko'
'\<Zili\'c, Dijana'
'Rakvin, Boris'

_publ_section_title
;
 Stabilisation of tetrabromo- and tetrachlorosemiquinone (bromanil and
 chloranil) anion radicals in crystals
;
_journal_issue 16
_journal_name_full CrystEngComm
_journal_page_first 5170
_journal_paper_doi 10.1039/c1ce05513e
_journal_volume 13
_journal_year 2011
_chemical_absolute_configuration unk
_chemical_formula_sum 'C6 Br4 O2 Rb'
_chemical_formula_weight 509.17
_space_group_IT_number 19
_symmetry_cell_setting orthorhombic
_symmetry_space_group_name_Hall 'P 2ac 2ab'
_symmetry_space_group_name_H-M 'P 21 21 21'
_audit_creation_date 2009-09-16T11:15:53-00:00
_audit_creation_method 'WinGX routine CIF_UPDATE'
_cell_angle_alpha 90
_cell_angle_beta 90
_cell_angle_gamma 90
_cell_formula_units_Z 4
_cell_length_a 4.33820(10)
_cell_length_b 13.8640(2)
_cell_length_c 17.4665(2)
_cell_measurement_reflns_used 2265
_cell_measurement_temperature 293(2)
_cell_measurement_theta_max 75.7743
_cell_measurement_theta_min 2.5259
_cell_volume 1050.52(3)
_computing_cell_refinement
;
CrysAlis RED, Oxford Diffraction Ltd.,
Version 1.171.32.29 (release 10-06-2008 CrysAlis171 .NET)
(compiled Jun 10 2008,16:49:55)
;
_computing_data_collection
;
CrysAlis CCD, Oxford Diffraction Ltd.,
Version 1.171.32.29 (release 10-06-2008 CrysAlis171 .NET)
(compiled Jun 10 2008,16:49:55)
;
_computing_data_reduction
;
CrysAlis RED, Oxford Diffraction Ltd.,
Version 1.171.32.29 (release 10-06-2008 CrysAlis171 .NET)
(compiled Jun 10 2008,16:49:55)
;
_computing_structure_refinement 'SHELXL-97 (Sheldrick, 1997)'
_diffrn_ambient_temperature 293(2)
_diffrn_measured_fraction_theta_full 0.974
_diffrn_measured_fraction_theta_max 0.974
_diffrn_radiation_type CuK\a
_diffrn_radiation_wavelength 1.54184
_diffrn_reflns_av_R_equivalents 0.0278
_diffrn_reflns_limit_h_max 4
_diffrn_reflns_limit_h_min -5
_diffrn_reflns_limit_k_max 14
_diffrn_reflns_limit_k_min -17
_diffrn_reflns_limit_l_max 21
_diffrn_reflns_limit_l_min -20
_diffrn_reflns_number 3488
_diffrn_reflns_theta_full 75.84
_diffrn_reflns_theta_max 75.84
_diffrn_reflns_theta_min 4.07
_exptl_absorpt_coefficient_mu 24.044
_exptl_absorpt_correction_T_max 1
_exptl_absorpt_correction_T_min 0.18836
_exptl_absorpt_correction_type multi-scan
_exptl_absorpt_process_details
;
CrysAlis RED, Oxford Diffraction Ltd.,
Version 1.171.32.29 (release 10-06-2008 CrysAlis171 .NET)
(compiled Jun 10 2008,16:49:55)
Empirical absorption correction using spherical harmonics,
implemented in SCALE3 ABSPACK scaling algorithm.
;
_exptl_crystal_colour 'dark red'
_exptl_crystal_density_diffrn 3.219
_exptl_crystal_density_method 'not measured'
_exptl_crystal_description prism
_exptl_crystal_F_000 916
_exptl_crystal_size_max 0.1
_exptl_crystal_size_mid 0.1
_exptl_crystal_size_min 0.1
_refine_diff_density_max 1.378
_refine_diff_density_min -0.6
_refine_ls_abs_structure_details 'Flack H D (1983), Acta Cryst. A39, 876-881'
_refine_ls_abs_structure_Flack 0.43(8)
_refine_ls_extinction_method none
_refine_ls_goodness_of_fit_ref 1.032
_refine_ls_hydrogen_treatment none
_refine_ls_matrix_type full
_refine_ls_number_parameters 118
_refine_ls_number_reflns 1920
_refine_ls_number_restraints 0
_refine_ls_restrained_S_all 1.032
_refine_ls_R_factor_gt 0.045
_refine_ls_shift/su_max 0
_refine_ls_structure_factor_coef Fsqd
_refine_ls_weighting_details 'calc w=1/[\s^2^(Fo^2^)+(0.0934P)^2^+0.4994P] where P=(Fo^2^+2Fc^2^)/3'
_refine_ls_weighting_scheme calc
_refine_ls_wR_factor_ref 0.1241
_reflns_number_gt 1771
_reflns_number_total 1920
_reflns_threshold_expression >2sigma(I)
_cod_data_source_file c1ce05513e.txt
_cod_data_source_block RbBr4Q-293K
_cod_database_code 7206340

loop_
_symmetry_equiv_pos_as_xyz
'x, y, z'
'-x+1/2, -y, z+1/2'
'-x, y+1/2, -z+1/2'
'x+1/2, -y+1/2, -z'

loop_
_atom_site_label
_atom_site_type_symbol
_atom_site_fract_x
_atom_site_fract_y
_atom_site_fract_z
_atom_site_U_iso_or_equiv
_atom_site_adp_type
_atom_site_occupancy
_atom_site_calc_flag
_atom_site_refinement_flags
_atom_site_disorder_group
_atom_site_disorder_assembly
C1 C 0.756(2) 0.5404(6) 0.3101(4) 0.0392(16) Uani 1 d . . .
C2 C 0.911(2) 0.4537(6) 0.3330(4) 0.0398(16) Uani 1 d . . .
C3 C 0.906(2) 0.4222(6) 0.4070(4) 0.0392(15) Uani 1 d . . .
C4 C 0.748(2) 0.4726(7) 0.4673(4) 0.0422(17) Uani 1 d . . .
C5 C 0.598(2) 0.5604(6) 0.4438(4) 0.0395(16) Uani 1 d . . .
C6 C 0.6035(19) 0.5924(6) 0.3709(4) 0.0398(15) Uani 1 d . . .
Br1 Br 1.1069(3) 0.38288(8) 0.25477(5) 0.0565(3) Uani 1 d . . .
Br2 Br 1.1221(3) 0.30988(7) 0.43713(5) 0.0529(3) Uani 1 d . . .
Br3 Br 0.3865(3) 0.62764(8) 0.52256(5) 0.0566(3) Uani 1 d . . .
Br4 Br 0.3994(3) 0.70726(8) 0.34149(6) 0.0563(3) Uani 1 d . . .
O1 O 0.7576(17) 0.5715(6) 0.2422(3) 0.0517(16) Uani 1 d . . .
O2 O 0.7461(18) 0.4414(5) 0.5351(3) 0.0498(14) Uani 1 d . . .
Rb1 Rb 0.2616(2) 0.59623(8) 0.13909(4) 0.0537(3) Uani 1 d . . .

loop_
_atom_site_aniso_label
_atom_site_aniso_U_11
_atom_site_aniso_U_22
_atom_site_aniso_U_33
_atom_site_aniso_U_23
_atom_site_aniso_U_13
_atom_site_aniso_U_12
C1 0.040(3) 0.051(4) 0.026(3) 0.003(3) -0.014(4) -0.001(4)
C2 0.039(4) 0.053(4) 0.027(3) 0.004(3) -0.004(3) -0.007(4)
C3 0.043(4) 0.047(4) 0.028(3) -0.002(3) -0.003(4) 0.000(4)
C4 0.039(3) 0.062(5) 0.026(3) 0.005(3) -0.002(4) -0.007(4)
C5 0.043(4) 0.046(4) 0.030(3) -0.005(3) -0.002(4) -0.004(4)
C6 0.036(3) 0.048(4) 0.036(3) 0.004(3) -0.003(3) -0.005(4)
Br1 0.0662(6) 0.0670(6) 0.0363(4) -0.0094(4) 0.0094(5) -0.0005(6)
Br2 0.0560(5) 0.0544(5) 0.0483(4) 0.0103(4) 0.0000(4) 0.0025(5)
Br3 0.0683(6) 0.0646(6) 0.0370(4) -0.0085(4) 0.0106(5) -0.0030(6)
Br4 0.0588(5) 0.0576(5) 0.0524(5) 0.0119(4) 0.0018(5) 0.0075(5)
O1 0.049(3) 0.084(5) 0.022(2) 0.011(2) 0.002(3) 0.002(4)
O2 0.047(3) 0.073(4) 0.030(2) 0.012(3) 0.001(3) 0.002(3)
Rb1 0.0449(4) 0.0890(6) 0.0272(3) 0.0064(4) 0.0001(4) 0.0022(4)

loop_
_atom_type_symbol
_atom_type_description
_atom_type_scat_dispersion_real
_atom_type_scat_dispersion_imag
_atom_type_scat_source
C C 0.0181 0.0091 'International Tables Vol C Tables 4.2.6.8 and 6.1.1.4'
O O 0.0492 0.0322 'International Tables Vol C Tables 4.2.6.8 and 6.1.1.4'
Br Br -0.6763 1.2805 'International Tables Vol C Tables 4.2.6.8 and 6.1.1.4'
Rb Rb -0.4688 1.6079 'International Tables Vol C Tables 4.2.6.8 and 6.1.1.4'

loop_
_geom_angle_atom_site_label_1
_geom_angle_atom_site_label_2
_geom_angle_atom_site_label_3
_geom_angle
_geom_angle_site_symmetry_1
_geom_angle_site_symmetry_3
_geom_angle_publ_flag
C1 C2 Br1 116.5(6) . . ?
C1 C6 Br4 115.8(5) . . ?
C1 O1 Rb1 129.6(7) . . ?
C1 O1 Rb1 129.6(7) . 1_655 ?
C2 C1 C6 115.4(7) . . ?
C2 C3 C4 123.1(8) . . ?
C2 C3 Br2 121.3(7) . . ?
C2 Br1 Rb1 93.6(2) . 1_655 ?
C3 C2 C1 121.7(8) . . ?
C3 C2 Br1 121.8(7) . . ?
C3 C4 C5 114.7(7) . . ?
C3 Br2 Rb1 109.9(3) . 3_645 ?
C3 Br2 Rb1 92.4(2) . 2_665 ?
C4 C3 Br2 115.6(6) . . ?
C4 C5 Br3 115.3(6) . . ?
C4 O2 Rb1 131.0(7) . 2_665 ?
C4 O2 Rb1 130.9(7) . 2_565 ?
C5 C6 C1 122.6(8) . . ?
C5 C6 Br4 121.6(7) . . ?
C5 Br3 Rb1 94.0(3) . 2_565 ?
C6 C5 C4 122.5(8) . . ?
C6 C5 Br3 122.2(7) . . ?
C6 Br4 Rb1 89.2(2) . . ?
Br1 Rb1 Br2 140.99(4) 1_455 3_655 ?
Br1 Rb1 Br2 144.93(3) 1_455 2_664 ?
Br1 Rb1 Br3 66.38(3) 1_455 2_564 ?
Br1 Rb1 Br4 81.15(2) 1_455 . ?
Br2 Rb1 Br2 56.15(2) 3_655 2_664 ?
Br2 Rb1 Br3 113.20(3) 3_655 2_564 ?
Br2 Rb1 Br4 94.60(3) 3_655 . ?
Br2 Rb1 Br4 133.37(4) 2_664 . ?
Br3 Rb1 Br2 78.64(2) 2_564 2_664 ?
Br3 Rb1 Br4 147.22(3) 2_564 . ?
O1 C1 C2 123.1(9) . . ?
O1 C1 C6 121.5(8) . . ?
O2 C4 C3 121.7(9) . . ?
O2 C4 C5 123.6(9) . . ?
O1 Rb1 Br1 53.94(15) 1_455 1_455 ?
O1 Rb1 Br1 71.85(15) . 1_455 ?
O1 Rb1 Br2 136.87(13) 1_455 2_664 ?
O1 Rb1 Br2 132.70(16) . 3_655 ?
O1 Rb1 Br2 88.75(14) 1_455 3_655 ?
O1 Rb1 Br2 122.19(13) . 2_664 ?
O1 Rb1 Br3 111.97(16) . 2_564 ?
O1 Rb1 Br3 96.38(16) 1_455 2_564 ?
O1 Rb1 Br4 49.77(14) . . ?
O1 Rb1 Br4 65.99(14) 1_455 . ?
O1 Rb1 O1 99.61(15) . 1_455 ?
O1 Rb1 O2 79.25(17) . 2_664 ?
O1 Rb1 O2 162.7(2) . 2_564 ?
O1 Rb1 O2 77.98(17) 1_455 2_564 ?
O2 Rb1 Br1 110.03(15) 2_664 1_455 ?
O2 Rb1 Br1 93.51(14) 2_564 1_455 ?
O2 Rb1 Br2 64.63(14) 2_564 3_655 ?
O2 Rb1 Br2 65.21(13) 2_564 2_664 ?
O2 Rb1 Br2 104.94(14) 2_664 3_655 ?
O2 Rb1 Br2 51.02(14) 2_664 2_664 ?
O2 Rb1 Br3 68.45(14) 2_664 2_564 ?
O2 Rb1 Br3 51.98(14) 2_564 2_564 ?
O2 Rb1 Br4 122.32(14) 2_664 . ?
O2 Rb1 Br4 138.96(13) 2_564 . ?
O2 Rb1 O1 162.5(2) 2_664 1_455 ?
O2 Rb1 O2 97.85(16) 2_664 2_564 ?
Rb1 Rb1 Rb1 180 1_655 1_455 ?
Rb1 Br2 Rb1 132.72(3) 3_645 2_665 ?
Rb1 O1 Rb1 99.61(15) . 1_655 ?
Rb1 O2 Rb1 97.85(16) 2_665 2_565 ?

loop_
_geom_bond_atom_site_label_1
_geom_bond_atom_site_label_2
_geom_bond_distance
_geom_bond_site_symmetry_2
_geom_bond_publ_flag
C1 C6 1.444(12) . ?
C2 C1 1.432(12) . ?
C2 C3 1.363(10) . ?
C4 C3 1.437(12) . ?
C4 C5 1.442(13) . ?
C5 C6 1.349(10) . ?
Br1 C2 1.886(8) . ?
Br1 Rb1 3.6445(14) 1_655 ?
Br2 C3 1.893(8) . ?
Br2 Rb1 3.6494(15) 3_645 ?
Br2 Rb1 3.7937(13) 2_665 ?
Br3 C5 1.897(8) . ?
Br3 Rb1 3.7668(15) 2_565 ?
Br4 C6 1.893(8) . ?
O1 C1 1.263(9) . ?
O1 Rb1 2.853(7) 1_655 ?
O2 C4 1.261(9) . ?
O2 Rb1 2.852(7) 2_665 ?
O2 Rb1 2.902(7) 2_565 ?
Rb1 Br1 3.6445(14) 1_455 ?
Rb1 Br2 3.6494(15) 3_655 ?
Rb1 Br2 3.7937(13) 2_664 ?
Rb1 Br3 3.7668(15) 2_564 ?
Rb1 Br4 3.9020(14) . ?
Rb1 O1 2.826(7) . ?
Rb1 O1 2.853(7) 1_455 ?
Rb1 O2 2.852(7) 2_664 ?
Rb1 O2 2.902(7) 2_564 ?

loop_
_geom_torsion_atom_site_label_1
_geom_torsion_atom_site_label_2
_geom_torsion_atom_site_label_3
_geom_torsion_atom_site_label_4
_geom_torsion
_geom_torsion_site_symmetry_1
_geom_torsion_site_symmetry_2
_geom_torsion_site_symmetry_3
_geom_torsion_site_symmetry_4
_geom_torsion_publ_flag
C1 C2 C3 C4 0.0(14) . . . . ?
C1 C2 C3 Br2 -177.9(7) . . . . ?
C2 C1 C6 Br4 179.9(6) . . . . ?
C2 C1 C6 C5 -1.9(12) . . . . ?
C3 C2 C1 C6 1.4(12) . . . . ?
C3 C4 C5 C6 0.3(13) . . . . ?
C3 C4 C5 Br3 179.7(6) . . . . ?
C3 C2 C1 O1 179.8(9) . . . . ?
C4 C5 C6 C1 1.2(14) . . . . ?
C4 C5 C6 Br4 179.3(7) . . . . ?
C5 C4 C3 C2 -0.8(13) . . . . ?
C5 C4 C3 Br2 177.1(6) . . . . ?
Br1 C2 C1 C6 179.0(6) . . . . ?
Br1 C2 C1 O1 -2.6(13) . . . . ?
Br1 C2 C3 Br2 4.6(11) . . . . ?
Br1 C2 C3 C4 -177.5(7) . . . . ?
Br1 Rb1 Br4 C6 40.7(3) 1_455 . . . ?
Br1 Rb1 O1 C1 -34.9(8) 1_455 . . . ?
Br1 Rb1 O1 Rb1 133.1(2) 1_455 . . 1_655 ?
Br2 Rb1 Br4 C6 -178.4(3) 3_655 . . . ?
Br2 Rb1 Br4 C6 -132.2(3) 2_664 . . . ?
Br2 Rb1 O1 C1 109.2(8) 3_655 . . . ?
Br2 Rb1 O1 C1 -179.2(7) 2_664 . . . ?
Br2 Rb1 O1 Rb1 -82.8(2) 3_655 . . 1_655 ?
Br2 Rb1 O1 Rb1 -11.1(3) 2_664 . . 1_655 ?
Br3 C5 C6 C1 -178.3(6) . . . . ?
Br3 C5 C6 Br4 -0.2(11) . . . . ?
Br3 Rb1 Br4 C6 32.9(3) 2_564 . . . ?
Br3 Rb1 O1 C1 -89.0(8) 2_564 . . . ?
Br3 Rb1 O1 Rb1 79.1(2) 2_564 . . 1_655 ?
Br4 Rb1 O1 C1 58.8(7) . . . . ?
Br4 Rb1 O1 Rb1 -133.1(3) . . . 1_655 ?
O1 C1 C6 C5 179.6(9) . . . . ?
O1 C1 C6 Br4 1.4(12) . . . . ?
O1 Rb1 Br4 C6 -33.0(3) . . . . ?
O1 Rb1 Br4 C6 95.0(3) 1_455 . . . ?
O1 Rb1 O1 C1 11.9(9) 1_455 . . . ?
O1 Rb1 O1 Rb1 180 1_455 . . 1_655 ?
O2 C4 C3 C2 179.5(9) . . . . ?
O2 C4 C3 Br2 -2.5(12) . . . . ?
O2 C4 C5 C6 179.9(9) . . . . ?
O2 C4 C5 Br3 -0.6(13) . . . . ?
O2 Rb1 Br4 C6 -67.5(3) 2_664 . . . ?
O2 Rb1 Br4 C6 125.8(3) 2_564 . . . ?
O2 Rb1 O1 C1 -150.3(8) 2_664 . . . ?
O2 Rb1 O1 C1 -68.5(10) 2_564 . . . ?
O2 Rb1 O1 Rb1 17.7(2) 2_664 . . 1_655 ?
O2 Rb1 O1 Rb1 99.6(6) 2_564 . . 1_655 ?
Rb1 Br1 C2 C1 29.5(7) 1_655 . . . ?
Rb1 Br1 C2 C3 -152.8(7) 1_655 . . . ?
Rb1 Br2 C3 C2 -71.4(8) 3_645 . . . ?
Rb1 Br2 C3 C2 151.0(7) 2_665 . . . ?
Rb1 Br2 C3 C4 110.6(6) 3_645 . . . ?
Rb1 Br2 C3 C4 -27.0(7) 2_665 . . . ?
Rb1 Br3 C5 C6 152.3(7) 2_565 . . . ?
Rb1 Br3 C5 C4 -27.2(7) 2_565 . . . ?
Rb1 Br4 C6 C5 -149.0(7) . . . . ?
Rb1 Br4 C6 C1 29.2(6) . . . . ?
Rb1 O1 C1 C2 116.4(9) . . . . ?
Rb1 O1 C1 C2 -48.3(13) 1_655 . . . ?
Rb1 O1 C1 C6 -65.3(11) . . . . ?
Rb1 O1 C1 C6 130.0(8) 1_655 . . . ?
Rb1 O2 C4 C3 59.8(12) 2_665 . . . ?
Rb1 O2 C4 C3 -127.2(8) 2_565 . . . ?
Rb1 O2 C4 C5 -119.8(9) 2_665 . . . ?
Rb1 O2 C4 C5 53.2(13) 2_565 . . . ?
